data_2212421
loop_
_publ_author_name
'Hou, Qiu-Fei'
'Ye, Ling'
'Jiang, Shi-Mei'

_publ_section_title
;
 <i>N</i>,<i>N</i>'-Bis(4-pyridylmethylene)benzene-1,4-diamine
;
_journal_coeditor_code XU2190
_journal_issue 2
_journal_name_full 'Acta Crystallographica Section E'
_journal_page_first o939
_journal_page_last o940
_journal_paper_doi 10.1107/S1600536807002978
_journal_volume 63
_journal_year 2007
_chemical_formula_iupac 'C18 H14 N4'
_chemical_formula_moiety 'C18 H14 N4'
_chemical_formula_sum 'C18 H14 N4'
_chemical_formula_weight 286.33
_chemical_name_systematic
;
N,N'-Bis(4-pyridylmethylene)benzene-1,4-diamine
;
_space_group_IT_number 2
_symmetry_cell_setting triclinic
_symmetry_space_group_name_Hall '-P 1'
_symmetry_space_group_name_H-M 'P -1'
_atom_sites_solution_hydrogens geom
_atom_sites_solution_primary direct
_atom_sites_solution_secondary difmap
_cell_angle_alpha 79.66(3)
_cell_angle_beta 81.89(3)
_cell_angle_gamma 71.31(3)
_cell_formula_units_Z 2
_cell_length_a 7.5282(15)
_cell_length_b 9.6334(19)
_cell_length_c 10.975(2)
_cell_measurement_reflns_used 4360
_cell_measurement_temperature 298(2)
_cell_measurement_theta_max 27.5
_cell_measurement_theta_min 3.0
_cell_volume 738.7(3)
_computing_cell_refinement PROCESS-AUTO
_computing_data_collection 'PROCESS-AUTO (Rigaku, 1998)'
_computing_data_reduction PROCESS-AUTO
_computing_molecular_graphics 'ORTEP-3 (Farrugia, 1997)'
_computing_publication_material 'SHELXTL (Bruker, 1997)'
_computing_structure_refinement 'SHELXL97 (Sheldrick, 1997)'
_computing_structure_solution 'SHELXS97 (Sheldrick, 1997)'
_diffrn_ambient_temperature 298(2)
_diffrn_measured_fraction_theta_full 0.97
_diffrn_measured_fraction_theta_max 0.97
_diffrn_measurement_device_type 'Rigaku R-AXIS RAPID'
_diffrn_measurement_method \w
_diffrn_radiation_monochromator graphite
_diffrn_radiation_source 'fine-focus sealed tube'
_diffrn_radiation_type MoK\a
_diffrn_radiation_wavelength 0.71073
_diffrn_reflns_av_R_equivalents 0.025
_diffrn_reflns_av_sigmaI/netI 0.038
_diffrn_reflns_limit_h_max 9
_diffrn_reflns_limit_h_min -9
_diffrn_reflns_limit_k_max 11
_diffrn_reflns_limit_k_min -12
_diffrn_reflns_limit_l_max 14
_diffrn_reflns_limit_l_min -14
_diffrn_reflns_number 6161
_diffrn_reflns_theta_full 27.5
_diffrn_reflns_theta_max 27.5
_diffrn_reflns_theta_min 3.0
_diffrn_standards_interval_count 0
_diffrn_standards_interval_time 0
_diffrn_standards_number 0
_exptl_absorpt_coefficient_mu 0.080
_exptl_absorpt_correction_type none
_exptl_absorpt_process_details
;
;
_exptl_crystal_colour yellow
_exptl_crystal_density_diffrn 1.287
_exptl_crystal_density_method 'not measured'
_exptl_crystal_description block
_exptl_crystal_F_000 300
_exptl_crystal_size_max 0.56
_exptl_crystal_size_mid 0.23
_exptl_crystal_size_min 0.11
_refine_diff_density_max 0.19
_refine_diff_density_min -0.16
_refine_ls_extinction_method none
_refine_ls_goodness_of_fit_ref 1.082
_refine_ls_hydrogen_treatment constr
_refine_ls_matrix_type full
_refine_ls_number_parameters 199
_refine_ls_number_reflns 3278
_refine_ls_number_restraints 0
_refine_ls_restrained_S_all 1.082
_refine_ls_R_factor_all 0.0805
_refine_ls_R_factor_gt 0.0459
_refine_ls_shift/su_max 0.000
_refine_ls_shift/su_mean 0.000
_refine_ls_structure_factor_coef Fsqd
_refine_ls_weighting_details 'calc w = 1/[\s^2^(Fo^2^)+(0.0662P)^2^+0.0465P] where P=(Fo^2^+2Fc^2^)/3'
_refine_ls_weighting_scheme calc
_refine_ls_wR_factor_gt 0.1143
_refine_ls_wR_factor_ref 0.1388
_reflns_number_gt 2067
_reflns_number_total 3278
_reflns_threshold_expression I>2\s(I)
_cod_data_source_file xu2190.cif
_cod_data_source_block I
_cod_database_code 2212421
_cod_database_fobs_code 2212421

loop_
_symmetry_equiv_pos_as_xyz
'x, y, z'
'-x, -y, -z'

loop_
_atom_site_type_symbol
_atom_site_label
_atom_site_fract_x
_atom_site_fract_y
_atom_site_fract_z
_atom_site_U_iso_or_equiv
_atom_site_adp_type
_atom_site_calc_flag
_atom_site_refinement_flags
_atom_site_occupancy
N N4 0.10019(18) 0.55151(16) 0.74331(13) 0.0424(3) Uani d . 1
C C16 0.0522(2) 0.52070(18) 0.87244(15) 0.0384(4) Uani d . 1
C C15 0.1934(2) 0.4478(2) 0.68393(16) 0.0474(4) Uani d . 1
H H15 0.2299 0.3521 0.7267 0.057 Uiso calc R 1
C C12 0.1834(2) 0.6076(2) 0.47755(17) 0.0483(4) Uani d . 1
H H12 0.1005 0.6879 0.5125 0.058 Uiso calc R 1
C C18 -0.0252(2) 0.40770(19) 0.92487(16) 0.0429(4) Uani d . 1
H H18 -0.0435 0.3460 0.8748 0.051 Uiso calc R 1
C C17 0.0746(2) 0.61232(19) 0.94885(15) 0.0424(4) Uani d . 1
H H17 0.1241 0.6891 0.9143 0.051 Uiso calc R 1
C C13 0.2472(2) 0.4708(2) 0.54993(16) 0.0432(4) Uani d . 1
N N3 0.3631(2) 0.5125(2) 0.29678(14) 0.0585(4) Uani d . 1
C C14 0.3683(3) 0.3554(2) 0.49196(18) 0.0529(5) Uani d . 1
H H14 0.4129 0.2614 0.5366 0.064 Uiso calc R 1
C C11 0.4219(3) 0.3825(2) 0.36659(19) 0.0575(5) Uani d . 1
H H11 0.5045 0.3043 0.3289 0.069 Uiso calc R 1
C C10 0.2443(3) 0.6224(2) 0.35397(17) 0.0539(5) Uani d . 1
H H10 0.2002 0.7147 0.3066 0.065 Uiso calc R 1
C C5 0.4602(2) 0.11867(19) 0.14916(16) 0.0416(4) Uani d . 1
N N2 0.32047(19) 0.01065(17) 0.33696(14) 0.0496(4) Uani d . 1
C C7 0.1567(2) 0.00761(19) 0.41800(16) 0.0458(4) Uani d . 1
C C6 0.3040(2) 0.1107(2) 0.24486(17) 0.0474(4) Uani d . 1
H H6 0.1881 0.1830 0.2366 0.057 Uiso calc R 1
N N1 0.7475(2) 0.1337(2) -0.03993(16) 0.0580(4) Uani d . 1
C C4 0.6265(2) 0.0056(2) 0.14357(19) 0.0549(5) Uani d . 1
H H4 0.6460 -0.0782 0.2033 0.066 Uiso calc R 1
C C1 0.5875(2) 0.2441(2) -0.03269(19) 0.0551(5) Uani d . 1
H H1 0.5724 0.3277 -0.0925 0.066 Uiso calc R 1
C C9 0.1684(2) -0.0138(2) 0.54477(18) 0.0508(5) Uani d . 1
H H9 0.2817 -0.0243 0.5755 0.061 Uiso calc R 1
C C8 -0.0125(2) 0.0196(2) 0.37390(17) 0.0500(5) Uani d . 1
H H8 -0.0209 0.0317 0.2887 0.060 Uiso calc R 1
C C3 0.4429(2) 0.2406(2) 0.05910(18) 0.0535(5) Uani d . 1
H H3 0.3337 0.3207 0.0602 0.064 Uiso calc R 1
C C2 0.7632(3) 0.0174(2) 0.0495(2) 0.0634(6) Uani d . 1
H H2 0.8744 -0.0608 0.0477 0.076 Uiso calc R 1

loop_
_atom_site_aniso_label
_atom_site_aniso_U_11
_atom_site_aniso_U_22
_atom_site_aniso_U_33
_atom_site_aniso_U_12
_atom_site_aniso_U_13
_atom_site_aniso_U_23
N4 0.0476(7) 0.0469(9) 0.0302(8) -0.0150(6) -0.0004(6) 0.0000(6)
C16 0.0379(8) 0.0425(9) 0.0302(8) -0.0099(6) -0.0011(6) 0.0006(7)
C15 0.0553(10) 0.0454(10) 0.0364(10) -0.0140(8) 0.0008(8) 0.0007(8)
C12 0.0523(9) 0.0506(11) 0.0381(10) -0.0129(8) -0.0012(8) -0.0033(8)
C18 0.0474(9) 0.0464(10) 0.0354(9) -0.0151(7) -0.0028(7) -0.0063(7)
C17 0.0472(9) 0.0443(10) 0.0368(9) -0.0202(7) 0.0005(7) -0.0003(7)
C13 0.0457(9) 0.0507(10) 0.0344(9) -0.0180(7) 0.0002(7) -0.0063(7)
N3 0.0682(10) 0.0733(12) 0.0350(9) -0.0243(8) 0.0010(7) -0.0092(8)
C14 0.0672(11) 0.0452(11) 0.0426(11) -0.0168(8) 0.0043(9) -0.0040(8)
C11 0.0691(12) 0.0587(13) 0.0432(11) -0.0173(9) 0.0047(9) -0.0144(9)
C10 0.0666(11) 0.0574(12) 0.0363(10) -0.0211(9) -0.0066(8) 0.0029(8)
C5 0.0421(8) 0.0457(10) 0.0359(9) -0.0170(7) 0.0025(7) -0.0006(7)
N2 0.0487(8) 0.0503(9) 0.0410(9) -0.0137(6) 0.0086(6) 0.0039(7)
C7 0.0471(9) 0.0431(10) 0.0390(10) -0.0113(7) 0.0069(7) 0.0023(7)
C6 0.0426(8) 0.0493(10) 0.0422(10) -0.0103(7) 0.0055(7) 0.0006(8)
N1 0.0513(9) 0.0669(11) 0.0573(11) -0.0267(8) 0.0127(7) -0.0101(9)
C4 0.0496(10) 0.0482(11) 0.0572(12) -0.0097(8) 0.0061(9) -0.0005(9)
C1 0.0487(9) 0.0658(13) 0.0469(11) -0.0237(8) 0.0019(8) 0.0088(9)
C9 0.0485(9) 0.0545(11) 0.0441(11) -0.0159(8) 0.0025(8) 0.0019(8)
C8 0.0560(10) 0.0519(11) 0.0356(10) -0.0157(8) 0.0032(8) 0.0035(8)
C3 0.0398(9) 0.0605(12) 0.0493(11) -0.0105(8) 0.0017(8) 0.0068(9)
C2 0.0484(10) 0.0547(13) 0.0782(16) -0.0117(8) 0.0159(10) -0.0108(11)

loop_
_atom_type_symbol
_atom_type_description
_atom_type_scat_dispersion_real
_atom_type_scat_dispersion_imag
_atom_type_scat_source
C C 0.0033 0.0016 'International Tables Vol C Tables 4.2.6.8 and 6.1.1.4'
H H 0.0000 0.0000 'International Tables Vol C Tables 4.2.6.8 and 6.1.1.4'
N N 0.0061 0.0033 'International Tables Vol C Tables 4.2.6.8 and 6.1.1.4'

loop_
_geom_angle_atom_site_label_1
_geom_angle_atom_site_label_2
_geom_angle_atom_site_label_3
_geom_angle_site_symmetry_1
_geom_angle_site_symmetry_3
_geom_angle
C15 N4 C16 . . 119.67(15)
C17 C16 C18 . . 118.80(15)
C17 C16 N4 . . 117.99(15)
C18 C16 N4 . . 123.13(15)
N4 C15 C13 . . 122.83(17)
N4 C15 H15 . . 118.6
C13 C15 H15 . . 118.6
C10 C12 C13 . . 118.89(18)
C10 C12 H12 . . 120.6
C13 C12 H12 . . 120.6
C17 C18 C16 2_567 . 119.81(16)
C17 C18 H18 2_567 . 120.1
C16 C18 H18 . . 120.1
C18 C17 C16 2_567 . 121.38(16)
C18 C17 H17 2_567 . 119.3
C16 C17 H17 . . 119.3
C14 C13 C12 . . 117.71(16)
C14 C13 C15 . . 120.26(17)
C12 C13 C15 . . 122.01(16)
C11 N3 C10 . . 116.35(16)
C11 C14 C13 . . 118.73(18)
C11 C14 H14 . . 120.6
C13 C14 H14 . . 120.6
N3 C11 C14 . . 124.13(18)
N3 C11 H11 . . 117.9
C14 C11 H11 . . 117.9
N3 C10 C12 . . 124.17(19)
N3 C10 H10 . . 117.9
C12 C10 H10 . . 117.9
C4 C5 C3 . . 116.97(16)
C4 C5 C6 . . 122.33(17)
C3 C5 C6 . . 120.68(16)
C6 N2 C7 . . 117.93(16)
C9 C7 C8 . . 119.05(16)
C9 C7 N2 . . 118.80(17)
C8 C7 N2 . . 122.10(16)
N2 C6 C5 . . 122.93(16)
N2 C6 H6 . . 118.5
C5 C6 H6 . . 118.5
C1 N1 C2 . . 115.93(16)
C2 C4 C5 . . 119.5(2)
C2 C4 H4 . . 120.3
C5 C4 H4 . . 120.3
N1 C1 C3 . . 123.22(19)
N1 C1 H1 . . 118.4
C3 C1 H1 . . 118.4
C7 C9 C8 . 2_556 120.23(18)
C7 C9 H9 . . 119.9
C8 C9 H9 2_556 . 119.9
C9 C8 C7 2_556 . 120.70(17)
C9 C8 H8 2_556 . 119.6
C7 C8 H8 . . 119.6
C5 C3 C1 . . 120.03(17)
C5 C3 H3 . . 120.0
C1 C3 H3 . . 120.0
N1 C2 C4 . . 124.32(18)
N1 C2 H2 . . 117.8
C4 C2 H2 . . 117.8

loop_
_geom_bond_atom_site_label_1
_geom_bond_atom_site_label_2
_geom_bond_site_symmetry_2
_geom_bond_distance
N4 C15 . 1.254(2)
N4 C16 . 1.414(2)
C16 C17 . 1.383(2)
C16 C18 . 1.394(2)
C15 C13 . 1.466(2)
C15 H15 . 0.9300
C12 C10 . 1.366(3)
C12 C13 . 1.387(3)
C12 H12 . 0.9300
C18 C17 2_567 1.379(2)
C18 H18 . 0.9300
C17 C18 2_567 1.379(2)
C17 H17 . 0.9300
C13 C14 . 1.383(2)
N3 C11 . 1.322(3)
N3 C10 . 1.337(3)
C14 C11 . 1.381(3)
C14 H14 . 0.9300
C11 H11 . 0.9300
C10 H10 . 0.9300
C5 C4 . 1.373(2)
C5 C3 . 1.377(3)
C5 C6 . 1.474(2)
N2 C6 . 1.255(2)
N2 C7 . 1.420(2)
C7 C9 . 1.381(3)
C7 C8 . 1.390(3)
C6 H6 . 0.9300
N1 C1 . 1.331(3)
N1 C2 . 1.336(3)
C4 C2 . 1.368(3)
C4 H4 . 0.9300
C1 C3 . 1.379(2)
C1 H1 . 0.9300
C9 C8 2_556 1.381(2)
C9 H9 . 0.9300
C8 C9 2_556 1.381(2)
C8 H8 . 0.9300
C3 H3 . 0.9300
C2 H2 . 0.9300

loop_
_geom_hbond_atom_site_label_D
_geom_hbond_atom_site_label_H
_geom_hbond_atom_site_label_A
_geom_hbond_site_symmetry_A
_geom_hbond_distance_DH
_geom_hbond_distance_HA
_geom_hbond_distance_DA
_geom_hbond_angle_DHA
_geom_hbond_publ_flag
C1 H1 N3 2_665 0.93 2.56 3.443(3) 158 y

loop_
_geom_torsion_atom_site_label_1
_geom_torsion_atom_site_label_2
_geom_torsion_atom_site_label_3
_geom_torsion_atom_site_label_4
_geom_torsion_site_symmetry_4
_geom_torsion
C15 N4 C16 C17 . 135.55(17)
C15 N4 C16 C18 . -47.8(2)
C16 N4 C15 C13 . 179.52(15)
C17 C16 C18 C17 2_567 -1.1(3)
N4 C16 C18 C17 2_567 -177.69(14)
C18 C16 C17 C18 2_567 1.1(3)
N4 C16 C17 C18 2_567 177.89(14)
C10 C12 C13 C14 . -0.8(3)
C10 C12 C13 C15 . 177.80(16)
N4 C15 C13 C14 . 172.39(17)
N4 C15 C13 C12 . -6.1(3)
C12 C13 C14 C11 . 1.1(3)
C15 C13 C14 C11 . -177.49(17)
C10 N3 C11 C14 . -0.1(3)
C13 C14 C11 N3 . -0.7(3)
C11 N3 C10 C12 . 0.5(3)
C13 C12 C10 N3 . 0.0(3)
C6 N2 C7 C9 . -135.0(2)
C6 N2 C7 C8 . 47.6(2)
C7 N2 C6 C5 . -175.23(17)
C4 C5 C6 N2 . 10.0(3)
C3 C5 C6 N2 . -171.34(19)
C3 C5 C4 C2 . -1.3(3)
C6 C5 C4 C2 . 177.42(18)
C2 N1 C1 C3 . -1.2(3)
C8 C7 C9 C8 2_556 -1.5(3)
N2 C7 C9 C8 2_556 -178.98(18)
C9 C7 C8 C9 2_556 1.5(3)
N2 C7 C8 C9 2_556 178.91(18)
C4 C5 C3 C1 . 1.3(3)
C6 C5 C3 C1 . -177.51(18)
N1 C1 C3 C5 . 0.0(3)
C1 N1 C2 C4 . 1.1(3)
C5 C4 C2 N1 . 0.2(3)
